data_4317350
loop_
_publ_author_name
'Mengyuan Li'
'Yanhua Lan'
'Ayuk M. Ako'
'Wolfgang Wernsdorfer'
'Christopher E. Anson'
'Gernot Buth'
'Annie K. Powell'
'Zheming Wang'
'Song Gao'

_publ_section_title
;
 A Family of 3d-4f Octa-Nuclear [MnIII4LnIII4] Wheels (Ln = Sm, Gd, Tb,
 Dy, Ho, Er, and Y): Synthesis, Structure, and Magnetism
;
_journal_name_full 'Inorganic Chemistry'
_journal_page_first 11587
_journal_page_last 11594
_journal_paper_doi 10.1021/ic101754g
_journal_volume 49
_journal_year 2010
_chemical_formula_sum 'C68 H140 Er4 Mn4 N4 O40'
_chemical_formula_weight 2542.64
_chemical_name_systematic
; 
 ? 
;
_space_group_IT_number 15
_symmetry_cell_setting monoclinic
_symmetry_space_group_name_Hall '-C 2yc'
_symmetry_space_group_name_H-M 'C 1 2/c 1'
_atom_sites_solution_hydrogens geom
_atom_sites_solution_primary direct
_atom_sites_solution_secondary difmap
_audit_creation_method SHELXL-97
_cell_angle_alpha 90.00
_cell_angle_beta 126.377(4)
_cell_angle_gamma 90.00
_cell_formula_units_Z 4
_cell_length_a 39.916(2)
_cell_length_b 8.7086(3)
_cell_length_c 33.396(2)
_cell_measurement_temperature 150(2)
_cell_volume 9346.7(9)
_computing_cell_refinement 'X-Area 1.38 (Stoe & Cie GmbH, 2006)'
_computing_data_collection 'WinXpose 1.6.8 (Stoe & Cie GmbH, 2004)'
_computing_data_reduction 'X-Area 1.38 (Stoe & Cie GmbH, 2006)'
_computing_molecular_graphics 'Diamond 2.1 (Crystal Impact, 1998)'
_computing_publication_material 'SHELXTL 6.14 (BrukerAXS Inc., 2003)'
_computing_structure_refinement 'SHELXTL 6.14 (BrukerAXS Inc., 2003)'
_computing_structure_solution 'SHELXTL 6.14 (BrukerAXS Inc., 2003)'
_diffrn_ambient_temperature 150(2)
_diffrn_detector_area_resol_mean 6.667
_diffrn_measured_fraction_theta_full 0.997
_diffrn_measured_fraction_theta_max 0.987
_diffrn_measurement_device_type 'Stoe IPDS II'
_diffrn_measurement_method 'area detector'
_diffrn_radiation_monochromator silicon
_diffrn_radiation_source synchrotron
_diffrn_radiation_type synchrotron
_diffrn_radiation_wavelength 0.80000
_diffrn_reflns_av_R_equivalents 0.1153
_diffrn_reflns_av_sigmaI/netI 0.0869
_diffrn_reflns_limit_h_max 50
_diffrn_reflns_limit_h_min -50
_diffrn_reflns_limit_k_max 11
_diffrn_reflns_limit_k_min -11
_diffrn_reflns_limit_l_max 41
_diffrn_reflns_limit_l_min -42
_diffrn_reflns_number 27400
_diffrn_reflns_theta_full 29.00
_diffrn_reflns_theta_max 30.60
_diffrn_reflns_theta_min 1.70
_diffrn_standards_decay_% none
_exptl_absorpt_coefficient_mu 5.766
_exptl_absorpt_correction_T_max 0.8934
_exptl_absorpt_correction_T_min 0.4784
_exptl_absorpt_correction_type multi-scan
_exptl_absorpt_process_details
;
XPREP in SHELXTL 6.14 (BrukerAXS Inc., 2003)
;
_exptl_crystal_colour pinkish-brown
_exptl_crystal_density_diffrn 1.807
_exptl_crystal_density_method 'not measured'
_exptl_crystal_description needle
_exptl_crystal_F_000 5072
_exptl_crystal_size_max 0.15
_exptl_crystal_size_mid 0.08
_exptl_crystal_size_min 0.02
_refine_diff_density_max 2.716
_refine_diff_density_min -2.267
_refine_diff_density_rms 0.213
_refine_ls_extinction_method none
_refine_ls_goodness_of_fit_ref 1.020
_refine_ls_hydrogen_treatment mixed
_refine_ls_matrix_type full
_refine_ls_number_parameters 549
_refine_ls_number_reflns 9944
_refine_ls_number_restraints 3
_refine_ls_restrained_S_all 1.020
_refine_ls_R_factor_all 0.0836
_refine_ls_R_factor_gt 0.0649
_refine_ls_shift/su_max 0.001
_refine_ls_shift/su_mean 0.000
_refine_ls_structure_factor_coef Fsqd
_refine_ls_weighting_details 'calc w=1/[\s^2^(Fo^2^)+(0.1057P)^2^+0.0000P] where P=(Fo^2^+2Fc^2^)/3'
_refine_ls_weighting_scheme calc
_refine_ls_wR_factor_gt 0.1667
_refine_ls_wR_factor_ref 0.1795
_reflns_number_gt 7569
_reflns_number_total 9944
_reflns_threshold_expression >2sigma(I)
_cod_data_source_file ic101754g_si_001_6.cif
_cod_data_source_block 6Er
_cod_original_cell_volume 9346.6(8)
_cod_original_sg_symbol_H-M 'C 2/c'
_cod_database_code 4317350

loop_
_symmetry_equiv_pos_as_xyz
'x, y, z'
'-x, y, -z+1/2'
'x+1/2, y+1/2, z'
'-x+1/2, y+1/2, -z+1/2'
'-x, -y, -z'
'x, -y, z-1/2'
'-x+1/2, -y+1/2, -z'
'x+1/2, -y+1/2, z-1/2'

loop_
_atom_site_label
_atom_site_type_symbol
_atom_site_fract_x
_atom_site_fract_y
_atom_site_fract_z
_atom_site_U_iso_or_equiv
_atom_site_adp_type
_atom_site_occupancy
_atom_site_symmetry_multiplicity
_atom_site_calc_flag
_atom_site_refinement_flags
_atom_site_disorder_assembly
_atom_site_disorder_group
Er1 Er 0.121303(9) 0.09317(5) 0.320861(12) 0.04401(14) Uani 1 1 d . . .
Er2 Er 0.016011(10) 0.32117(5) 0.378770(12) 0.04505(14) Uani 1 1 d D . .
Mn1 Mn 0.08860(3) 0.21418(15) 0.20776(4) 0.0424(3) Uani 1 1 d . . .
Mn2 Mn 0.10945(3) 0.20037(15) 0.41349(4) 0.0431(3) Uani 1 1 d . . .
N1 N 0.13938(19) 0.3789(9) 0.2187(3) 0.0488(16) Uani 1 1 d . . .
C1 C 0.1161(2) 0.5096(12) 0.1846(3) 0.055(2) Uani 1 1 d . . .
H1A H 0.1297 0.5427 0.1691 0.066 Uiso 1 1 calc R . .
H1B H 0.1163 0.5973 0.2036 0.066 Uiso 1 1 calc R . .
C2 C 0.0715(2) 0.4618(13) 0.1445(3) 0.055(2) Uani 1 1 d . . .
H2A H 0.0545 0.5536 0.1262 0.066 Uiso 1 1 calc R . .
H2B H 0.0708 0.3925 0.1205 0.066 Uiso 1 1 calc R . .
O1 O 0.05475(15) 0.3851(7) 0.16665(19) 0.0471(13) Uani 1 1 d . . .
C3 C 0.1612(2) 0.4233(12) 0.2720(3) 0.054(2) Uani 1 1 d . . .
H3A H 0.1765 0.5209 0.2788 0.065 Uiso 1 1 calc R . .
H3B H 0.1816 0.3429 0.2939 0.065 Uiso 1 1 calc R . .
C4 C 0.1293(3) 0.4422(11) 0.2824(3) 0.0503(19) Uani 1 1 d . . .
H4A H 0.1435 0.4670 0.3179 0.060 Uiso 1 1 calc R . .
H4B H 0.1102 0.5276 0.2622 0.060 Uiso 1 1 calc R . .
O2 O 0.10654(16) 0.3046(7) 0.2704(2) 0.0459(13) Uani 1 1 d . . .
C5 C 0.1660(2) 0.2929(13) 0.2094(3) 0.056(2) Uani 1 1 d . . .
H5A H 0.1489 0.2645 0.1738 0.068 Uiso 1 1 calc R . .
H5B H 0.1746 0.1963 0.2287 0.068 Uiso 1 1 calc R . .
C6 C 0.2050(3) 0.3722(15) 0.2218(4) 0.068(3) Uani 1 1 d . . .
H6A H 0.1971 0.4701 0.2032 0.082 Uiso 1 1 calc R . .
H6B H 0.2234 0.3965 0.2577 0.082 Uiso 1 1 calc R . .
C7 C 0.2282(3) 0.2746(19) 0.2090(5) 0.087(4) Uani 1 1 d . . .
H7A H 0.2111 0.2615 0.1724 0.104 Uiso 1 1 calc R . .
H7B H 0.2327 0.1717 0.2240 0.104 Uiso 1 1 calc R . .
C8 C 0.2710(4) 0.345(2) 0.2277(7) 0.112(6) Uani 1 1 d . . .
H8A H 0.2847 0.2796 0.2176 0.168 Uiso 1 1 calc R . .
H8B H 0.2886 0.3536 0.2640 0.168 Uiso 1 1 calc R . .
H8C H 0.2667 0.4479 0.2132 0.168 Uiso 1 1 calc R . .
N2 N 0.1356(2) 0.0342(10) 0.4810(2) 0.0526(17) Uani 1 1 d . . .
C9 C 0.1549(3) -0.0927(13) 0.4713(4) 0.064(3) Uani 1 1 d . . .
H9A H 0.1821 -0.1193 0.5026 0.077 Uiso 1 1 calc R . .
H9B H 0.1368 -0.1846 0.4601 0.077 Uiso 1 1 calc R . .
C10 C 0.1611(3) -0.0519(15) 0.4332(4) 0.071(3) Uani 1 1 d . . .
H10A H 0.1863 0.0124 0.4487 0.086 Uiso 1 1 calc R . .
H10B H 0.1656 -0.1468 0.4207 0.086 Uiso 1 1 calc R . .
O3 O 0.12638(14) 0.0295(7) 0.39236(19) 0.0459(13) Uani 1 1 d . . .
C11 C 0.0968(3) -0.0192(12) 0.4729(3) 0.056(2) Uani 1 1 d . . .
H11A H 0.0885 0.0541 0.4882 0.067 Uiso 1 1 calc R . .
H11B H 0.1015 -0.1207 0.4888 0.067 Uiso 1 1 calc R . .
C12 C 0.0619(2) -0.0316(12) 0.4166(3) 0.052(2) Uani 1 1 d . . .
H12A H 0.0689 -0.1124 0.4018 0.062 Uiso 1 1 calc R . .
H12B H 0.0354 -0.0600 0.4110 0.062 Uiso 1 1 calc R . .
O4 O 0.05756(15) 0.1118(7) 0.3939(2) 0.0480(13) Uani 1 1 d . . .
C13 C 0.1644(3) 0.1116(15) 0.5290(4) 0.076(3) Uani 1 1 d . . .
H13A H 0.1503 0.2041 0.5297 0.092 Uiso 1 1 calc R . .
H13B H 0.1888 0.1470 0.5308 0.092 Uiso 1 1 calc R . .
C14 C 0.1797(4) 0.0190(18) 0.5746(4) 0.088(4) Uani 1 1 d . . .
H14A H 0.1926 -0.0769 0.5738 0.106 Uiso 1 1 calc R . .
H14B H 0.1560 -0.0094 0.5751 0.106 Uiso 1 1 calc R . .
C15 C 0.2124(5) 0.111(3) 0.6229(6) 0.135(8) Uani 1 1 d . . .
H15A H 0.2286 0.0385 0.6510 0.163 Uiso 1 1 calc R . .
H15B H 0.2320 0.1627 0.6183 0.163 Uiso 1 1 calc R . .
C16 C 0.1941(8) 0.223(3) 0.6352(7) 0.198(14) Uani 1 1 d . . .
H16A H 0.2160 0.2764 0.6658 0.296 Uiso 1 1 calc R . .
H16B H 0.1749 0.1733 0.6403 0.296 Uiso 1 1 calc R . .
H16C H 0.1788 0.2980 0.6081 0.296 Uiso 1 1 calc R . .
O5 O 0.02875(15) 0.1475(7) 0.18986(19) 0.0461(13) Uani 1 1 d . . .
C17 C 0.0228(2) 0.0774(10) 0.2180(3) 0.0465(19) Uani 1 1 d . . .
H17 H -0.0050 0.0480 0.2044 0.056 Uiso 1 1 calc R . .
O6 O 0.05023(15) 0.0434(8) 0.26211(18) 0.0467(13) Uani 1 1 d . . .
O7 O 0.08381(15) 0.2688(7) 0.33737(19) 0.0461(13) Uani 1 1 d . . .
C18 C 0.0501(2) 0.3421(10) 0.3072(3) 0.0447(18) Uani 1 1 d . . .
H18 H 0.0440 0.3735 0.2763 0.054 Uiso 1 1 calc R . .
O8 O 0.02438(15) 0.3753(7) 0.3161(2) 0.0465(13) Uani 1 1 d . . .
O9 O 0.11988(15) 0.0461(8) 0.2506(2) 0.0496(13) Uani 1 1 d . . .
C19 C 0.1229(3) -0.0989(11) 0.2334(4) 0.057(2) Uani 1 1 d . . .
H19A H 0.0952 -0.1455 0.2121 0.085 Uiso 1 1 calc R . .
H19B H 0.1413 -0.1660 0.2620 0.085 Uiso 1 1 calc R . .
H19C H 0.1341 -0.0852 0.2144 0.085 Uiso 1 1 calc R . .
O10 O 0.08775(17) 0.3688(8) 0.4278(2) 0.0517(14) Uani 1 1 d . . .
C20 C 0.1084(3) 0.5123(11) 0.4454(4) 0.056(2) Uani 1 1 d . . .
H20A H 0.1329 0.5018 0.4800 0.084 Uiso 1 1 calc R . .
H20B H 0.0894 0.5889 0.4432 0.084 Uiso 1 1 calc R . .
H20C H 0.1173 0.5452 0.4249 0.084 Uiso 1 1 calc R . .
O11 O 0.17005(16) 0.2677(8) 0.3798(2) 0.0548(15) Uani 1 1 d . . .
O12 O 0.16202(17) 0.3092(8) 0.4407(2) 0.0540(15) Uani 1 1 d . . .
C21 C 0.1803(2) 0.3240(11) 0.4191(3) 0.051(2) Uani 1 1 d . . .
C22 C 0.2189(3) 0.4278(15) 0.4474(4) 0.074(3) Uani 1 1 d . . .
H22A H 0.2438 0.3612 0.4657 0.089 Uiso 1 1 calc R . .
H22B H 0.2198 0.4863 0.4226 0.089 Uiso 1 1 calc R . .
C23 C 0.2221(4) 0.5370(18) 0.4826(6) 0.107(6) Uani 1 1 d . . .
H23A H 0.2480 0.5951 0.4985 0.161 Uiso 1 1 calc R . .
H23B H 0.2219 0.4814 0.5079 0.161 Uiso 1 1 calc R . .
H23C H 0.1984 0.6079 0.4649 0.161 Uiso 1 1 calc R . .
O13 O -0.00967(18) 0.1433(8) 0.4066(2) 0.0584(16) Uani 1 1 d . . .
O14 O -0.07841(16) 0.1063(8) 0.3497(2) 0.0518(14) Uani 1 1 d . . .
C24 C -0.0435(2) 0.0879(11) 0.3934(3) 0.051(2) Uani 1 1 d . . .
C25 C -0.0440(3) -0.0113(17) 0.4294(4) 0.076(3) Uani 1 1 d . . .
H25A H -0.0220 -0.0901 0.4419 0.091 Uiso 1 1 calc R . .
H25B H -0.0364 0.0529 0.4581 0.091 Uiso 1 1 calc R . .
C26 C -0.0830(5) -0.089(3) 0.4108(6) 0.132(7) Uani 1 1 d . . .
H26A H -0.0797 -0.1502 0.4376 0.198 Uiso 1 1 calc R . .
H26B H -0.0904 -0.1574 0.3832 0.198 Uiso 1 1 calc R . .
H26C H -0.1050 -0.0132 0.3990 0.198 Uiso 1 1 calc R . .
O15 O 0.18566(16) -0.0150(8) 0.3567(2) 0.0572(16) Uani 1 1 d . . .
O16 O 0.1868(2) -0.2699(10) 0.3604(3) 0.078(2) Uani 1 1 d . . .
C27 C 0.2037(3) -0.1428(16) 0.3687(4) 0.065(3) Uani 1 1 d . . .
C28 C 0.2484(4) -0.152(2) 0.3970(8) 0.133(7) Uani 1 1 d . . .
H28A H 0.2555 -0.2257 0.3807 0.160 Uiso 1 1 calc R . .
H28B H 0.2598 -0.1920 0.4305 0.160 Uiso 1 1 calc R . .
C29 C 0.2689(7) -0.003(3) 0.4026(11) 0.205(14) Uani 1 1 d . . .
H29A H 0.2991 -0.0185 0.4220 0.307 Uiso 1 1 calc R . .
H29B H 0.2629 0.0703 0.4198 0.307 Uiso 1 1 calc R . .
H29C H 0.2584 0.0372 0.3697 0.307 Uiso 1 1 calc R . .
O17 O 0.02761(19) 0.4257(8) 0.4483(2) 0.0573(15) Uani 1 1 d . . .
O18 O 0.0233(2) 0.6809(10) 0.4479(3) 0.075(2) Uani 1 1 d . . .
C30 C 0.0330(3) 0.5506(16) 0.4694(4) 0.066(3) Uani 1 1 d . . .
C31 C 0.0544(4) 0.548(2) 0.5250(5) 0.094(4) Uani 1 1 d . . .
H31A H 0.0429 0.6303 0.5339 0.113 Uiso 1 1 calc R . .
H31B H 0.0489 0.4483 0.5344 0.113 Uiso 1 1 calc R . .
C32 C 0.1002(5) 0.570(5) 0.5533(6) 0.225(19) Uani 1 1 d . . .
H32A H 0.1132 0.5694 0.5890 0.338 Uiso 1 1 calc R . .
H32B H 0.1058 0.6681 0.5440 0.338 Uiso 1 1 calc R . .
H32C H 0.1119 0.4861 0.5454 0.338 Uiso 1 1 calc R . .
O19 O 0.1111(2) -0.1787(8) 0.3151(2) 0.0569(15) Uani 1 1 d D . .
H19 H 0.1379(17) -0.212(12) 0.339(3) 0.068 Uiso 1 1 d D . .
C33 C 0.0830(3) -0.2650(14) 0.3191(4) 0.066(2) Uani 1 1 d . . .
H33A H 0.0859 -0.3744 0.3150 0.098 Uiso 1 1 calc R . .
H33B H 0.0544 -0.2322 0.2932 0.098 Uiso 1 1 calc R . .
H33C H 0.0892 -0.2479 0.3519 0.098 Uiso 1 1 calc R . .
O20 O 0.01380(18) 0.5925(8) 0.3684(2) 0.0524(15) Uani 1 1 d D . .
H20 H 0.023(3) 0.624(5) 0.3995(19) 0.063 Uiso 1 1 d D . .
C34 C -0.0115(3) 0.6806(12) 0.3235(4) 0.058(2) Uani 1 1 d . . .
H34A H -0.0051 0.7900 0.3312 0.087 Uiso 1 1 calc R . .
H34B H -0.0409 0.6629 0.3086 0.087 Uiso 1 1 calc R . .
H34C H -0.0057 0.6491 0.3000 0.087 Uiso 1 1 calc R . .

loop_
_atom_site_aniso_label
_atom_site_aniso_U_11
_atom_site_aniso_U_22
_atom_site_aniso_U_33
_atom_site_aniso_U_23
_atom_site_aniso_U_13
_atom_site_aniso_U_12
Er1 0.03479(19) 0.0560(3) 0.03659(19) 0.00021(15) 0.01862(15) 0.00068(13)
Er2 0.0370(2) 0.0591(3) 0.03426(19) -0.00220(15) 0.01855(15) -0.00255(13)
Mn1 0.0360(5) 0.0539(7) 0.0351(5) -0.0005(5) 0.0199(4) 0.0014(4)
Mn2 0.0338(5) 0.0535(7) 0.0334(5) -0.0007(5) 0.0151(4) -0.0017(4)
N1 0.040(3) 0.063(5) 0.047(4) -0.001(3) 0.028(3) -0.001(3)
C1 0.049(4) 0.071(6) 0.044(4) 0.009(4) 0.027(4) -0.002(4)
C2 0.045(4) 0.075(6) 0.045(4) 0.014(4) 0.027(4) 0.007(4)
O1 0.037(2) 0.065(4) 0.037(3) 0.005(3) 0.020(2) 0.002(2)
C3 0.034(3) 0.077(7) 0.041(4) -0.003(4) 0.017(3) -0.007(3)
C4 0.051(4) 0.052(5) 0.044(4) 0.001(4) 0.026(4) 0.002(4)
O2 0.049(3) 0.052(3) 0.044(3) 0.003(2) 0.031(2) -0.001(2)
C5 0.042(4) 0.079(7) 0.046(4) -0.005(4) 0.025(4) -0.003(4)
C6 0.048(5) 0.098(8) 0.064(6) -0.005(6) 0.035(4) -0.010(5)
C7 0.063(6) 0.117(11) 0.099(9) 0.006(8) 0.058(6) 0.013(6)
C8 0.083(8) 0.145(15) 0.147(14) 0.025(12) 0.090(10) 0.024(8)
N2 0.044(3) 0.065(5) 0.034(3) 0.002(3) 0.015(3) -0.002(3)
C9 0.063(5) 0.075(7) 0.049(5) 0.016(5) 0.030(4) 0.022(5)
C10 0.064(6) 0.083(8) 0.043(5) 0.006(5) 0.019(4) 0.016(5)
O3 0.035(2) 0.061(4) 0.035(2) 0.005(3) 0.017(2) 0.003(2)
C11 0.062(5) 0.060(6) 0.050(4) 0.010(4) 0.035(4) -0.001(4)
C12 0.044(4) 0.061(6) 0.043(4) -0.001(4) 0.021(3) -0.007(4)
O4 0.039(3) 0.056(3) 0.044(3) 0.000(3) 0.022(2) -0.002(2)
C13 0.068(6) 0.087(8) 0.039(5) -0.001(5) 0.012(4) -0.004(5)
C14 0.097(8) 0.099(10) 0.046(5) 0.004(6) 0.030(5) -0.003(7)
C15 0.103(11) 0.19(2) 0.057(8) -0.025(11) 0.018(8) -0.026(12)
C16 0.24(3) 0.20(3) 0.067(10) -0.035(14) 0.042(14) 0.05(2)
O5 0.036(2) 0.060(4) 0.033(2) 0.006(3) 0.015(2) 0.003(2)
C17 0.038(4) 0.055(5) 0.048(4) 0.002(4) 0.027(3) 0.002(3)
O6 0.034(2) 0.068(4) 0.033(3) -0.001(3) 0.017(2) 0.002(2)
O7 0.034(2) 0.060(4) 0.040(3) 0.002(3) 0.019(2) 0.005(2)
C18 0.036(3) 0.057(5) 0.031(3) 0.005(3) 0.014(3) -0.001(3)
O8 0.037(2) 0.058(4) 0.038(3) -0.004(3) 0.019(2) 0.000(2)
O9 0.038(3) 0.061(4) 0.045(3) -0.002(3) 0.022(2) 0.002(2)
C19 0.051(4) 0.062(6) 0.051(5) -0.003(4) 0.027(4) 0.008(4)
O10 0.045(3) 0.060(4) 0.042(3) -0.006(3) 0.022(2) -0.005(3)
C20 0.047(4) 0.053(5) 0.060(5) -0.010(4) 0.028(4) -0.005(4)
O11 0.040(3) 0.066(4) 0.049(3) 0.001(3) 0.022(2) -0.005(3)
O12 0.041(3) 0.064(4) 0.042(3) -0.006(3) 0.016(2) -0.006(2)
C21 0.037(4) 0.060(5) 0.047(4) -0.005(4) 0.019(3) -0.004(3)
C22 0.047(5) 0.087(8) 0.068(6) -0.009(6) 0.023(5) -0.016(5)
C23 0.074(7) 0.103(11) 0.141(13) -0.068(10) 0.062(8) -0.029(7)
O13 0.050(3) 0.072(4) 0.042(3) 0.007(3) 0.021(3) -0.003(3)
O14 0.043(3) 0.071(4) 0.037(3) 0.007(3) 0.021(2) -0.004(3)
C24 0.045(4) 0.065(6) 0.040(4) 0.000(4) 0.023(3) -0.005(4)
C25 0.066(6) 0.114(10) 0.048(5) 0.018(6) 0.033(5) 0.002(6)
C26 0.126(12) 0.19(2) 0.074(9) 0.024(11) 0.055(9) -0.035(12)
O15 0.037(3) 0.072(5) 0.051(3) 0.004(3) 0.020(2) 0.013(3)
O16 0.064(4) 0.073(5) 0.084(5) 0.007(4) 0.038(4) 0.013(4)
C27 0.050(5) 0.092(9) 0.049(5) 0.005(5) 0.027(4) 0.005(5)
C28 0.064(8) 0.142(16) 0.160(17) -0.018(13) 0.048(9) 0.001(8)
C29 0.114(14) 0.22(3) 0.22(3) 0.01(2) 0.066(16) -0.075(17)
O17 0.063(4) 0.064(4) 0.048(3) -0.008(3) 0.035(3) -0.010(3)
O18 0.086(5) 0.082(6) 0.061(4) -0.013(4) 0.047(4) -0.006(4)
C30 0.057(5) 0.092(8) 0.047(5) -0.002(6) 0.030(4) -0.001(5)
C31 0.109(9) 0.111(11) 0.067(7) -0.018(7) 0.055(7) -0.012(8)
C32 0.092(11) 0.52(6) 0.051(7) -0.012(17) 0.038(8) 0.002(19)
O19 0.056(3) 0.060(4) 0.051(3) 0.006(3) 0.030(3) 0.000(3)
C33 0.074(6) 0.073(7) 0.062(5) -0.001(5) 0.047(5) -0.008(5)
O20 0.050(3) 0.058(4) 0.041(3) -0.004(3) 0.022(3) 0.001(2)
C34 0.043(4) 0.059(6) 0.057(5) 0.010(4) 0.022(4) 0.005(3)

loop_
_atom_type_symbol
_atom_type_description
_atom_type_scat_dispersion_real
_atom_type_scat_dispersion_imag
_atom_type_scat_source
C C 0.0043 0.0021 'International Tables Vol C Tables 4.2.6.8 and 6.1.1.4'
H H 0.0000 0.0000 'International Tables Vol C Tables 4.2.6.8 and 6.1.1.4'
N N 0.0082 0.0043 'International Tables Vol C Tables 4.2.6.8 and 6.1.1.4'
O O 0.0142 0.0079 'International Tables Vol C Tables 4.2.6.8 and 6.1.1.4'
Mn Mn 0.3566 0.9084 'International Tables Vol C Tables 4.2.6.8 and 6.1.1.4'
Er Er -0.3533 6.0613 'International Tables Vol C Tables 4.2.6.8 and 6.1.1.4'

loop_
_geom_angle_atom_site_label_1
_geom_angle_atom_site_label_2
_geom_angle_atom_site_label_3
_geom_angle
_geom_angle_site_symmetry_1
_geom_angle_site_symmetry_3
_geom_angle_publ_flag
O15 Er1 O2 115.3(2) . . ?
O15 Er1 O11 73.2(2) . . ?
O2 Er1 O11 79.7(2) . . ?
O15 Er1 O3 88.7(2) . . ?
O2 Er1 O3 139.4(2) . . ?
O11 Er1 O3 76.6(2) . . ?
O15 Er1 O6 141.8(2) . . ?
O2 Er1 O6 83.0(2) . . ?
O11 Er1 O6 144.9(2) . . ?
O3 Er1 O6 98.04(18) . . ?
O15 Er1 O9 78.8(2) . . ?
O2 Er1 O9 64.4(2) . . ?
O11 Er1 O9 118.1(2) . . ?
O3 Er1 O9 156.1(2) . . ?
O6 Er1 O9 80.29(18) . . ?
O15 Er1 O19 73.7(2) . . ?
O2 Er1 O19 140.3(2) . . ?
O11 Er1 O19 137.0(2) . . ?
O3 Er1 O19 75.8(2) . . ?
O6 Er1 O19 71.7(2) . . ?
O9 Er1 O19 81.1(2) . . ?
O15 Er1 O7 142.4(2) . . ?
O2 Er1 O7 74.9(2) . . ?
O11 Er1 O7 73.4(2) . . ?
O3 Er1 O7 66.9(2) . . ?
O6 Er1 O7 72.68(19) . . ?
O9 Er1 O7 133.29(19) . . ?
O19 Er1 O7 123.0(2) . . ?
O17 Er2 O4 114.1(2) . . ?
O17 Er2 O13 74.3(2) . . ?
O4 Er2 O13 79.4(2) . . ?
O17 Er2 O10 77.9(2) . . ?
O4 Er2 O10 64.3(2) . . ?
O13 Er2 O10 118.8(2) . . ?
O17 Er2 O1 90.2(2) . 2 ?
O4 Er2 O1 139.6(2) . 2 ?
O13 Er2 O1 76.7(2) . 2 ?
O10 Er2 O1 155.9(2) . 2 ?
O17 Er2 O8 141.1(2) . . ?
O4 Er2 O8 83.7(2) . . ?
O13 Er2 O8 144.5(2) . . ?
O10 Er2 O8 80.1(2) . . ?
O1 Er2 O8 97.40(19) 2 . ?
O17 Er2 O20 73.7(2) . . ?
O4 Er2 O20 140.8(2) . . ?
O13 Er2 O20 136.8(2) . . ?
O10 Er2 O20 81.4(2) . . ?
O1 Er2 O20 75.2(2) 2 . ?
O8 Er2 O20 71.6(2) . . ?
O17 Er2 O5 143.7(2) . 2 ?
O4 Er2 O5 75.25(19) . 2 ?
O13 Er2 O5 73.2(2) . 2 ?
O10 Er2 O5 133.0(2) . 2 ?
O1 Er2 O5 66.9(2) 2 2 ?
O8 Er2 O5 72.4(2) . 2 ?
O20 Er2 O5 122.6(2) . 2 ?
O9 Mn1 O1 175.7(3) . . ?
O9 Mn1 O2 81.0(3) . . ?
O1 Mn1 O2 96.3(2) . . ?
O9 Mn1 O14 91.7(3) . 2 ?
O1 Mn1 O14 91.3(3) . 2 ?
O2 Mn1 O14 171.4(2) . 2 ?
O9 Mn1 O5 97.2(2) . . ?
O1 Mn1 O5 79.5(2) . . ?
O2 Mn1 O5 92.7(2) . . ?
O14 Mn1 O5 92.7(2) 2 . ?
O9 Mn1 N1 103.5(3) . . ?
O1 Mn1 N1 79.3(2) . . ?
O2 Mn1 N1 81.4(2) . . ?
O14 Mn1 N1 96.0(3) 2 . ?
O5 Mn1 N1 157.2(3) . . ?
O10 Mn2 O4 80.6(3) . . ?
O10 Mn2 O3 174.3(2) . . ?
O4 Mn2 O3 96.1(2) . . ?
O10 Mn2 O12 91.9(3) . . ?
O4 Mn2 O12 171.3(3) . . ?
O3 Mn2 O12 91.8(3) . . ?
O10 Mn2 O7 96.5(2) . . ?
O4 Mn2 O7 92.7(2) . . ?
O3 Mn2 O7 79.0(2) . . ?
O12 Mn2 O7 92.3(2) . . ?
O10 Mn2 N2 104.1(3) . . ?
O4 Mn2 N2 81.7(2) . . ?
O3 Mn2 N2 79.8(3) . . ?
O12 Mn2 N2 96.2(3) . . ?
O7 Mn2 N2 157.3(3) . . ?
C5 N1 C1 115.5(7) . . ?
C5 N1 C3 113.4(6) . . ?
C1 N1 C3 111.8(8) . . ?
C5 N1 Mn1 108.9(6) . . ?
C1 N1 Mn1 105.2(5) . . ?
C3 N1 Mn1 100.6(5) . . ?
N1 C1 C2 109.9(8) . . ?
N1 C1 H1A 109.7 . . ?
C2 C1 H1A 109.7 . . ?
N1 C1 H1B 109.7 . . ?
C2 C1 H1B 109.7 . . ?
H1A C1 H1B 108.2 . . ?
O1 C2 C1 109.6(7) . . ?
O1 C2 H2A 109.7 . . ?
C1 C2 H2A 109.7 . . ?
O1 C2 H2B 109.7 . . ?
C1 C2 H2B 109.7 . . ?
H2A C2 H2B 108.2 . . ?
C2 O1 Mn1 112.6(5) . . ?
C2 O1 Er2 122.1(4) . 2 ?
Mn1 O1 Er2 110.1(3) . 2 ?
N1 C3 C4 109.0(6) . . ?
N1 C3 H3A 109.9 . . ?
C4 C3 H3A 109.9 . . ?
N1 C3 H3B 109.9 . . ?
C4 C3 H3B 109.9 . . ?
H3A C3 H3B 108.3 . . ?
O2 C4 C3 109.4(8) . . ?
O2 C4 H4A 109.8 . . ?
C3 C4 H4A 109.8 . . ?
O2 C4 H4B 109.8 . . ?
C3 C4 H4B 109.8 . . ?
H4A C4 H4B 108.3 . . ?
C4 O2 Mn1 114.5(5) . . ?
C4 O2 Er1 128.6(5) . . ?
Mn1 O2 Er1 103.5(3) . . ?
N1 C5 C6 117.5(9) . . ?
N1 C5 H5A 107.9 . . ?
C6 C5 H5A 107.9 . . ?
N1 C5 H5B 107.9 . . ?
C6 C5 H5B 107.9 . . ?
H5A C5 H5B 107.2 . . ?
C7 C6 C5 111.9(10) . . ?
C7 C6 H6A 109.2 . . ?
C5 C6 H6A 109.2 . . ?
C7 C6 H6B 109.2 . . ?
C5 C6 H6B 109.2 . . ?
H6A C6 H6B 107.9 . . ?
C6 C7 C8 112.3(12) . . ?
C6 C7 H7A 109.2 . . ?
C8 C7 H7A 109.2 . . ?
C6 C7 H7B 109.2 . . ?
C8 C7 H7B 109.2 . . ?
H7A C7 H7B 107.9 . . ?
C7 C8 H8A 109.5 . . ?
C7 C8 H8B 109.5 . . ?
H8A C8 H8B 109.5 . . ?
C7 C8 H8C 109.5 . . ?
H8A C8 H8C 109.5 . . ?
H8B C8 H8C 109.5 . . ?
C13 N2 C11 113.5(8) . . ?
C13 N2 C9 114.2(8) . . ?
C11 N2 C9 110.3(8) . . ?
C13 N2 Mn2 112.4(7) . . ?
C11 N2 Mn2 101.3(5) . . ?
C9 N2 Mn2 104.0(5) . . ?
C10 C9 N2 112.4(9) . . ?
C10 C9 H9A 109.1 . . ?
N2 C9 H9A 109.1 . . ?
C10 C9 H9B 109.1 . . ?
N2 C9 H9B 109.1 . . ?
H9A C9 H9B 107.9 . . ?
O3 C10 C9 112.4(9) . . ?
O3 C10 H10A 109.1 . . ?
C9 C10 H10A 109.1 . . ?
O3 C10 H10B 109.1 . . ?
C9 C10 H10B 109.1 . . ?
H10A C10 H10B 107.9 . . ?
C10 O3 Mn2 112.6(6) . . ?
C10 O3 Er1 122.8(6) . . ?
Mn2 O3 Er1 110.7(3) . . ?
N2 C11 C12 109.6(7) . . ?
N2 C11 H11A 109.7 . . ?
C12 C11 H11A 109.7 . . ?
N2 C11 H11B 109.7 . . ?
C12 C11 H11B 109.7 . . ?
H11A C11 H11B 108.2 . . ?
O4 C12 C11 109.0(7) . . ?
O4 C12 H12A 109.9 . . ?
C11 C12 H12A 109.9 . . ?
O4 C12 H12B 109.9 . . ?
C11 C12 H12B 109.9 . . ?
H12A C12 H12B 108.3 . . ?
C12 O4 Mn2 113.9(4) . . ?
C12 O4 Er2 131.1(5) . . ?
Mn2 O4 Er2 104.3(3) . . ?
N2 C13 C14 116.5(10) . . ?
N2 C13 H13A 108.2 . . ?
C14 C13 H13A 108.2 . . ?
N2 C13 H13B 108.2 . . ?
C14 C13 H13B 108.2 . . ?
H13A C13 H13B 107.3 . . ?
C13 C14 C15 111.1(13) . . ?
C13 C14 H14A 109.4 . . ?
C15 C14 H14A 109.4 . . ?
C13 C14 H14B 109.4 . . ?
C15 C14 H14B 109.4 . . ?
H14A C14 H14B 108.0 . . ?
C16 C15 C14 113.2(17) . . ?
C16 C15 H15A 108.9 . . ?
C14 C15 H15A 108.9 . . ?
C16 C15 H15B 108.9 . . ?
C14 C15 H15B 108.9 . . ?
H15A C15 H15B 107.8 . . ?
C15 C16 H16A 109.5 . . ?
C15 C16 H16B 109.5 . . ?
H16A C16 H16B 109.5 . . ?
C15 C16 H16C 109.5 . . ?
H16A C16 H16C 109.5 . . ?
H16B C16 H16C 109.5 . . ?
C17 O5 Mn1 126.2(5) . . ?
C17 O5 Er2 130.5(5) . 2 ?
Mn1 O5 Er2 99.6(2) . 2 ?
O6 C17 O5 125.3(7) . . ?
O6 C17 H17 117.4 . . ?
O5 C17 H17 117.4 . . ?
C17 O6 Er1 136.7(6) . . ?
C18 O7 Mn2 127.0(5) . . ?
C18 O7 Er1 130.0(5) . . ?
Mn2 O7 Er1 99.6(2) . . ?
O8 C18 O7 123.7(7) . . ?
O8 C18 H18 118.1 . . ?
O7 C18 H18 118.1 . . ?
C18 O8 Er2 136.7(5) . . ?
C19 O9 Mn1 123.7(5) . . ?
C19 O9 Er1 126.8(6) . . ?
Mn1 O9 Er1 103.5(3) . . ?
O9 C19 H19A 109.5 . . ?
O9 C19 H19B 109.5 . . ?
H19A C19 H19B 109.5 . . ?
O9 C19 H19C 109.5 . . ?
H19A C19 H19C 109.5 . . ?
H19B C19 H19C 109.5 . . ?
C20 O10 Mn2 122.8(5) . . ?
C20 O10 Er2 128.0(5) . . ?
Mn2 O10 Er2 103.7(3) . . ?
O10 C20 H20A 109.5 . . ?
O10 C20 H20B 109.5 . . ?
H20A C20 H20B 109.5 . . ?
O10 C20 H20C 109.5 . . ?
H20A C20 H20C 109.5 . . ?
H20B C20 H20C 109.5 . . ?
C21 O11 Er1 138.6(6) . . ?
C21 O12 Mn2 126.0(5) . . ?
O11 C21 O12 127.8(7) . . ?
O11 C21 C22 118.3(9) . . ?
O12 C21 C22 113.9(8) . . ?
C23 C22 C21 117.2(10) . . ?
C23 C22 H22A 108.0 . . ?
C21 C22 H22A 108.0 . . ?
C23 C22 H22B 108.0 . . ?
C21 C22 H22B 108.0 . . ?
H22A C22 H22B 107.2 . . ?
C22 C23 H23A 109.5 . . ?
C22 C23 H23B 109.5 . . ?
H23A C23 H23B 109.5 . . ?
C22 C23 H23C 109.5 . . ?
H23A C23 H23C 109.5 . . ?
H23B C23 H23C 109.5 . . ?
C24 O13 Er2 139.3(6) . . ?
C24 O14 Mn1 128.6(6) . 2 ?
O13 C24 O14 124.5(8) . . ?
O13 C24 C25 118.0(8) . . ?
O14 C24 C25 117.4(8) . . ?
C26 C25 C24 116.6(9) . . ?
C26 C25 H25A 108.1 . . ?
C24 C25 H25A 108.1 . . ?
C26 C25 H25B 108.1 . . ?
C24 C25 H25B 108.1 . . ?
H25A C25 H25B 107.3 . . ?
C25 C26 H26A 109.5 . . ?
C25 C26 H26B 109.5 . . ?
H26A C26 H26B 109.5 . . ?
C25 C26 H26C 109.5 . . ?
H26A C26 H26C 109.5 . . ?
H26B C26 H26C 109.5 . . ?
C27 O15 Er1 141.6(7) . . ?
O16 C27 O15 125.8(9) . . ?
O16 C27 C28 113.5(13) . . ?
O15 C27 C28 120.6(13) . . ?
C27 C28 C29 114.4(18) . . ?
C27 C28 H28A 108.7 . . ?
C29 C28 H28A 108.7 . . ?
C27 C28 H28B 108.7 . . ?
C29 C28 H28B 108.7 . . ?
H28A C28 H28B 107.6 . . ?
C28 C29 H29A 109.5 . . ?
C28 C29 H29B 109.5 . . ?
H29A C29 H29B 109.5 . . ?
C28 C29 H29C 109.5 . . ?
H29A C29 H29C 109.5 . . ?
H29B C29 H29C 109.5 . . ?
C30 O17 Er2 142.3(7) . . ?
O17 C30 O18 124.5(9) . . ?
O17 C30 C31 117.5(12) . . ?
O18 C30 C31 117.9(12) . . ?
C32 C31 C30 111.4(12) . . ?
C32 C31 H31A 109.3 . . ?
C30 C31 H31A 109.3 . . ?
C32 C31 H31B 109.3 . . ?
C30 C31 H31B 109.3 . . ?
H31A C31 H31B 108.0 . . ?
C31 C32 H32A 109.5 . . ?
C31 C32 H32B 109.5 . . ?
H32A C32 H32B 109.5 . . ?
C31 C32 H32C 109.5 . . ?
H32A C32 H32C 109.5 . . ?
H32B C32 H32C 109.5 . . ?
C33 O19 Er1 128.5(6) . . ?
C33 O19 H19 109(7) . . ?
Er1 O19 H19 101(7) . . ?
O19 C33 H33A 109.5 . . ?
O19 C33 H33B 109.5 . . ?
H33A C33 H33B 109.5 . . ?
O19 C33 H33C 109.5 . . ?
H33A C33 H33C 109.5 . . ?
H33B C33 H33C 109.5 . . ?
C34 O20 Er2 128.6(6) . . ?
C34 O20 H20 126(4) . . ?
Er2 O20 H20 100(3) . . ?
O20 C34 H34A 109.5 . . ?
O20 C34 H34B 109.5 . . ?
H34A C34 H34B 109.5 . . ?
O20 C34 H34C 109.5 . . ?
H34A C34 H34C 109.5 . . ?
H34B C34 H34C 109.5 . . ?

loop_
_geom_bond_atom_site_label_1
_geom_bond_atom_site_label_2
_geom_bond_distance
_geom_bond_site_symmetry_2
_geom_bond_publ_flag
Er1 O15 2.296(5) . ?
Er1 O2 2.323(6) . ?
Er1 O11 2.330(6) . ?
Er1 O3 2.340(5) . ?
Er1 O6 2.342(5) . ?
Er1 O9 2.350(6) . ?
Er1 O19 2.391(7) . ?
Er1 O7 2.421(6) . ?
Er2 O17 2.273(7) . ?
Er2 O4 2.310(6) . ?
Er2 O13 2.333(7) . ?
Er2 O10 2.343(5) . ?
Er2 O1 2.346(5) 2 ?
Er2 O8 2.355(6) . ?
Er2 O20 2.382(7) . ?
Er2 O5 2.424(5) 2 ?
Mn1 O9 1.905(6) . ?
Mn1 O1 1.930(6) . ?
Mn1 O2 1.933(6) . ?
Mn1 O14 1.951(6) 2 ?
Mn1 O5 2.170(5) . ?
Mn1 N1 2.329(7) . ?
Mn2 O10 1.904(7) . ?
Mn2 O4 1.925(5) . ?
Mn2 O3 1.932(6) . ?
Mn2 O12 1.966(6) . ?
Mn2 O7 2.186(6) . ?
Mn2 N2 2.340(7) . ?
N1 C5 1.475(11) . ?
N1 C1 1.483(12) . ?
N1 C3 1.496(11) . ?
C1 C2 1.519(12) . ?
C1 H1A 0.9900 . ?
C1 H1B 0.9900 . ?
C2 O1 1.425(10) . ?
C2 H2A 0.9900 . ?
C2 H2B 0.9900 . ?
O1 Er2 2.346(5) 2 ?
C3 C4 1.514(12) . ?
C3 H3A 0.9900 . ?
C3 H3B 0.9900 . ?
C4 O2 1.411(11) . ?
C4 H4A 0.9900 . ?
C4 H4B 0.9900 . ?
C5 C6 1.517(13) . ?
C5 H5A 0.9900 . ?
C5 H5B 0.9900 . ?
C6 C7 1.494(16) . ?
C6 H6A 0.9900 . ?
C6 H6B 0.9900 . ?
C7 C8 1.558(18) . ?
C7 H7A 0.9900 . ?
C7 H7B 0.9900 . ?
C8 H8A 0.9800 . ?
C8 H8B 0.9800 . ?
C8 H8C 0.9800 . ?
N2 C13 1.469(12) . ?
N2 C11 1.482(11) . ?
N2 C9 1.488(13) . ?
C9 C10 1.474(16) . ?
C9 H9A 0.9900 . ?
C9 H9B 0.9900 . ?
C10 O3 1.428(11) . ?
C10 H10A 0.9900 . ?
C10 H10B 0.9900 . ?
C11 C12 1.541(12) . ?
C11 H11A 0.9900 . ?
C11 H11B 0.9900 . ?
C12 O4 1.418(11) . ?
C12 H12A 0.9900 . ?
C12 H12B 0.9900 . ?
C13 C14 1.496(16) . ?
C13 H13A 0.9900 . ?
C13 H13B 0.9900 . ?
C14 C15 1.566(19) . ?
C14 H14A 0.9900 . ?
C14 H14B 0.9900 . ?
C15 C16 1.42(3) . ?
C15 H15A 0.9900 . ?
C15 H15B 0.9900 . ?
C16 H16A 0.9800 . ?
C16 H16B 0.9800 . ?
C16 H16C 0.9800 . ?
O5 C17 1.255(10) . ?
O5 Er2 2.424(5) 2 ?
C17 O6 1.243(10) . ?
C17 H17 0.9500 . ?
O7 C18 1.275(9) . ?
C18 O8 1.259(10) . ?
C18 H18 0.9500 . ?
O9 C19 1.420(11) . ?
C19 H19A 0.9800 . ?
C19 H19B 0.9800 . ?
C19 H19C 0.9800 . ?
O10 C20 1.418(11) . ?
C20 H20A 0.9800 . ?
C20 H20B 0.9800 . ?
C20 H20C 0.9800 . ?
O11 C21 1.220(11) . ?
O12 C21 1.302(11) . ?
C21 C22 1.534(12) . ?
C22 C23 1.457(18) . ?
C22 H22A 0.9900 . ?
C22 H22B 0.9900 . ?
C23 H23A 0.9800 . ?
C23 H23B 0.9800 . ?
C23 H23C 0.9800 . ?
O13 C24 1.244(10) . ?
O14 C24 1.297(10) . ?
O14 Mn1 1.951(6) 2 ?
C24 C25 1.488(14) . ?
C25 C26 1.457(19) . ?
C25 H25A 0.9900 . ?
C25 H25B 0.9900 . ?
C26 H26A 0.9800 . ?
C26 H26B 0.9800 . ?
C26 H26C 0.9800 . ?
O15 C27 1.256(14) . ?
O16 C27 1.240(15) . ?
C27 C28 1.442(16) . ?
C28 C29 1.48(3) . ?
C28 H28A 0.9900 . ?
C28 H28B 0.9900 . ?
C29 H29A 0.9800 . ?
C29 H29B 0.9800 . ?
C29 H29C 0.9800 . ?
O17 C30 1.243(14) . ?
O18 C30 1.275(14) . ?
C30 C31 1.515(15) . ?
C31 C32 1.49(2) . ?
C31 H31A 0.9900 . ?
C31 H31B 0.9900 . ?
C32 H32A 0.9800 . ?
C32 H32B 0.9800 . ?
C32 H32C 0.9800 . ?
O19 C33 1.421(12) . ?
O19 H19 0.92(4) . ?
C33 H33A 0.9800 . ?
C33 H33B 0.9800 . ?
C33 H33C 0.9800 . ?
O20 C34 1.436(11) . ?
O20 H20 0.91(4) . ?
C34 H34A 0.9800 . ?
C34 H34B 0.9800 . ?
C34 H34C 0.9800 . ?

loop_
_geom_hbond_atom_site_label_D
_geom_hbond_atom_site_label_H
_geom_hbond_atom_site_label_A
_geom_hbond_distance_DH
_geom_hbond_distance_HA
_geom_hbond_distance_DA
_geom_hbond_angle_DHA
_geom_hbond_site_symmetry_A
O19 H19 O16 0.92(4) 1.71(6) 2.573(9) 154(11) .
O20 H20 O18 0.91(4) 1.69(5) 2.566(10) 161(10) .
